data_7213433
loop_
_publ_author_name
'Boltalina, Olga V.'
'Hitchcock, Peter B.'
'Troshin, Pavel A.'
'Street, Joan M.'
'Taylor, Roger'

_publ_section_title
;
 Isolation and spectroscopic characterisation of C60F17CF2CF3 and isomers
 of C60F17CF3; insertion of :CF2 into fluorofullerene C--F bonds
;
_journal_issue 12
_journal_name_full 'Journal of the Chemical Society, Perkin Transactions 2'
_journal_page_first 2410
_journal_paper_doi 10.1039/b006890j
_journal_year 2000
_chemical_compound_source 'synthesis as described'
_chemical_formula_moiety '(C61 F20).2(C7 H8)'
_chemical_formula_sum 'C75 H16 F20'
_chemical_formula_weight 1296.88
_chemical_name_common '[C60F17(CF3)].2(toluene)]'
_chemical_name_systematic
;
 ?
;
_space_group_IT_number 14
_symmetry_cell_setting monoclinic
_symmetry_Int_Tables_number 14
_symmetry_space_group_name_Hall '-P 2ybc'
_symmetry_space_group_name_H-M 'P 1 21/c 1'
_atom_sites_solution_hydrogens geom
_atom_sites_solution_primary direct
_atom_sites_solution_secondary difmap
_audit_conform_dict_location ftp://ftp.iucr.org/cifdics/cif_core_2.1beta5.dic
_audit_conform_dict_name cif_core.dic
_audit_conform_dict_version 2.1beta5
_audit_creation_date 2000-04-03T09:57:28-00:00
_audit_creation_method 'WinGX routine CIF_UPDATE'
_cell_angle_alpha 90
_cell_angle_beta 91.173(2)
_cell_angle_gamma 90
_cell_formula_units_Z 4
_cell_length_a 21.2325(6)
_cell_length_b 12.0459(5)
_cell_length_c 18.7578(8)
_cell_measurement_reflns_used 12735
_cell_measurement_temperature 173(2)
_cell_measurement_theta_max 25.028
_cell_measurement_theta_min 4.529
_cell_measurement_wavelength 0.71073
_cell_volume 4796.6(3)
_computing_cell_refinement 'HKL Scalepack (Otwinowski & Minor 1997)'
_computing_data_reduction 'HKL Denzo and Scalepack (Otwinowski & Minor 1997)'
_computing_molecular_graphics 'Ortep-3 for Windows (Farrugia, 1997)'
_computing_publication_material 'WinGX publication routines (Farrugia, 1999)'
_computing_structure_refinement 'SHELXL-97 (Sheldrick, 1997)'
_computing_structure_solution 'SHELXS-97 (Sheldrick, 1997)'
_diffrn_ambient_temperature 173(2)
_diffrn_measured_fraction_theta_full 0.986
_diffrn_measured_fraction_theta_max 0.986
_diffrn_measurement_device KappaCCD
_diffrn_measurement_method CCD
_diffrn_radiation_monochromator graphite
_diffrn_radiation_probe x-ray
_diffrn_radiation_type MoK\a
_diffrn_radiation_wavelength 0.71073
_diffrn_reflns_av_R_equivalents 0.0646
_diffrn_reflns_av_sigmaI/netI 0.0676
_diffrn_reflns_limit_h_max 25
_diffrn_reflns_limit_h_min -22
_diffrn_reflns_limit_k_max 12
_diffrn_reflns_limit_k_min -14
_diffrn_reflns_limit_l_max 22
_diffrn_reflns_limit_l_min -17
_diffrn_reflns_number 21663
_diffrn_reflns_theta_full 25.04
_diffrn_reflns_theta_max 25.04
_diffrn_reflns_theta_min 4.63
_exptl_absorpt_coefficient_mu 0.159
_exptl_absorpt_correction_T_max 0.9843
_exptl_absorpt_correction_T_min 0.9393
_exptl_crystal_colour red
_exptl_crystal_density_diffrn 1.796
_exptl_crystal_density_method 'not measured'
_exptl_crystal_description prism
_exptl_crystal_F_000 2584
_exptl_crystal_size_max 0.4
_exptl_crystal_size_mid 0.4
_exptl_crystal_size_min 0.1
_refine_diff_density_max 0.393
_refine_diff_density_min -0.386
_refine_diff_density_rms 0.063
_refine_ls_extinction_method none
_refine_ls_goodness_of_fit_ref 1.024
_refine_ls_hydrogen_treatment mixed
_refine_ls_matrix_type full
_refine_ls_number_parameters 902
_refine_ls_number_reflns 8373
_refine_ls_number_restraints 73
_refine_ls_restrained_S_all 1.076
_refine_ls_R_factor_all 0.1034
_refine_ls_R_factor_gt 0.0661
_refine_ls_shift/su_max 0.001
_refine_ls_shift/su_mean 0
_refine_ls_structure_factor_coef Fsqd
_refine_ls_weighting_details 'calc w=1/[\s^2^(Fo^2^)+(0.0751P)^2^+7.3482P] where P=(Fo^2^+2Fc^2^)/3'
_refine_ls_weighting_scheme calc
_refine_ls_wR_factor_gt 0.1591
_refine_ls_wR_factor_ref 0.1829
_reflns_number_gt 5709
_reflns_number_total 8373
_reflns_threshold_expression >2sigma(I)
_cod_data_source_file b006890jsup1.cif
_cod_data_source_block mar3500
_cod_original_sg_symbol_Hall '-P 2yab'
_cod_original_sg_symbol_H-M P2(1)/c
_cod_database_code 7213433

loop_
_symmetry_equiv_pos_as_xyz
'x, y, z'
'-x, y+1/2, -z+1/2'
'-x, -y, -z'
'x, -y-1/2, z-1/2'

loop_
_atom_site_label
_atom_site_type_symbol
_atom_site_fract_x
_atom_site_fract_y
_atom_site_fract_z
_atom_site_U_iso_or_equiv
_atom_site_adp_type
_atom_site_occupancy
_atom_site_symmetry_multiplicity
_atom_site_calc_flag
_atom_site_refinement_flags
_atom_site_disorder_assembly
_atom_site_disorder_group
F1 F -0.29479(12) 0.4870(2) 0.44372(13) 0.0506(6) Uani 1 1 d . A 1
F2 F -0.41150(10) 0.6847(2) 0.41776(12) 0.0435(6) Uani 1 1 d . A 1
F3 F -0.37435(11) 0.9372(2) 0.38481(12) 0.0465(6) Uani 1 1 d . A 1
F4 F -0.21585(12) 1.0123(2) 0.37523(13) 0.0553(7) Uani 1 1 d . A 1
F5 F -0.10828(11) 0.8278(3) 0.40020(12) 0.0571(7) Uani 1 1 d . A 1
F6 F -0.14940(11) 0.5570(2) 0.43538(13) 0.0549(7) Uani 1 1 d . A 1
F7 F -0.45466(10) 0.5785(2) 0.52185(13) 0.0501(6) Uani 1 1 d . A 1
F8 F -0.46697(10) 0.8601(2) 0.44884(13) 0.0481(6) Uani 1 1 d . A 1
F9 F -0.49497(10) 0.9119(2) 0.56801(14) 0.0555(7) Uani 1 1 d . A 1
F10 F -0.37346(12) 1.1210(2) 0.45093(15) 0.0572(7) Uani 1 1 d . A 1
F11 F -0.26032(14) 1.1761(2) 0.44434(16) 0.0580(8) Uani 0.84 1 d P A 1
F12 F -0.10654(12) 1.0305(3) 0.42701(14) 0.0638(8) Uani 1 1 d . A 1
F13 F -0.08378(13) 1.1093(3) 0.54249(15) 0.0707(9) Uani 1 1 d . A 1
F14 F -0.02779(10) 0.7792(3) 0.49626(14) 0.0689(9) Uani 1 1 d . A 1
F15 F -0.05780(11) 0.5822(3) 0.52188(14) 0.0633(8) Uani 1 1 d . A 1
F16 F -0.20051(13) 0.4096(2) 0.50659(15) 0.0604(7) Uani 1 1 d . A 1
F17 F -0.13376(19) 0.3567(3) 0.6148(2) 0.0644(11) Uani 0.68 1 d PD A 1
F18 F -0.1816(2) 0.3827(3) 0.7134(2) 0.0615(11) Uani 0.68 1 d PD A 1
F19 F -0.2327(2) 0.3163(3) 0.6229(2) 0.0643(11) Uani 0.68 1 d PD A 1
F20 F -0.37062(13) 0.4344(2) 0.54098(16) 0.0579(7) Uani 0.84 1 d P A 1
C1 C -0.28403(19) 0.5460(3) 0.5062(2) 0.0406(10) Uani 1 1 d . A 1
C2 C -0.34344(19) 0.5382(3) 0.5527(2) 0.0432(10) Uani 1 1 d . A 1
C3 C -0.40004(17) 0.6343(4) 0.5398(2) 0.0399(10) Uani 1 1 d . A 1
C4 C -0.38874(17) 0.7238(4) 0.4827(2) 0.0377(9) Uani 1 1 d . A 1
C5 C -0.31980(16) 0.7416(3) 0.47767(19) 0.0335(9) Uani 1 1 d . A 1
C6 C -0.27374(17) 0.6637(3) 0.48840(19) 0.0337(9) Uani 1 1 d . A 1
C7 C -0.21175(17) 0.6938(4) 0.4853(2) 0.0366(9) Uani 1 1 d . A 1
C8 C -0.16771(19) 0.6016(4) 0.4997(2) 0.0458(11) Uani 1 1 d . A 1
C9 C -0.2136(2) 0.5109(4) 0.5365(2) 0.0454(10) Uani 1 1 d . A 1
C10 C -0.2070(2) 0.5029(4) 0.6187(2) 0.0461(10) Uani 1 1 d . A 1
C11 C -0.26684(19) 0.5356(4) 0.6589(2) 0.0430(10) Uani 1 1 d . A 1
C12 C -0.32577(19) 0.5527(3) 0.6295(2) 0.0415(10) Uani 1 1 d . A 1
C13 C -0.36733(17) 0.6276(4) 0.6647(2) 0.0402(10) Uani 1 1 d . A 1
C14 C -0.40393(16) 0.6862(4) 0.6123(2) 0.0371(9) Uani 1 1 d . A 1
C15 C -0.41954(16) 0.7942(4) 0.6246(2) 0.0401(10) Uani 1 1 d . A 1
C16 C -0.43105(17) 0.8832(4) 0.5691(2) 0.0420(10) Uani 1 1 d . A 1
C17 C -0.41417(17) 0.8500(3) 0.4909(2) 0.0377(9) Uani 1 1 d . A 1
C18 C -0.35903(17) 0.9249(3) 0.4565(2) 0.0374(9) Uani 1 1 d . A 1
C19 C -0.30430(17) 0.8498(3) 0.46377(19) 0.0324(9) Uani 1 1 d . A 1
C20 C -0.24202(18) 0.8801(3) 0.46018(19) 0.0366(9) Uani 1 1 d . A 1
C21 C -0.19577(17) 0.8014(4) 0.47125(19) 0.0381(10) Uani 1 1 d . A 1
C22 C -0.13108(18) 0.8464(4) 0.4683(2) 0.0466(11) Uani 1 1 d . A 1
C23 C -0.08907(17) 0.7806(4) 0.5218(2) 0.0489(12) Uani 1 1 d . A 1
C24 C -0.10864(18) 0.6492(4) 0.5392(2) 0.0488(12) Uani 1 1 d . A 1
C25 C -0.11842(18) 0.6505(4) 0.6179(2) 0.0449(11) Uani 1 1 d . A 1
C26 C -0.16024(19) 0.5854(4) 0.6530(2) 0.0452(10) Uani 1 1 d . A 1
C27 C -0.18313(19) 0.6213(4) 0.7207(2) 0.0463(11) Uani 1 1 d . A 1
C28 C -0.2486(2) 0.5891(4) 0.7241(2) 0.0457(11) Uani 1 1 d . A 1
C29 C -0.29025(19) 0.6561(4) 0.7609(2) 0.0458(11) Uani 1 1 d . A 1
C30 C -0.35150(18) 0.6752(4) 0.7298(2) 0.0427(10) Uani 1 1 d . A 1
C31 C -0.36808(18) 0.7878(4) 0.7435(2) 0.0439(11) Uani 1 1 d . A 1
C32 C -0.40038(17) 0.8465(4) 0.6905(2) 0.0431(10) Uani 1 1 d . A 1
C33 C -0.38327(19) 0.9598(4) 0.6751(2) 0.0446(10) Uani 1 1 d . A 1
C34 C -0.39239(18) 0.9784(4) 0.6006(2) 0.0420(10) Uani 1 1 d . A 1
C35 C -0.35109(19) 1.0445(3) 0.5652(2) 0.0441(10) Uani 1 1 d . A 1
C36 C -0.3393(2) 1.0402(4) 0.4870(2) 0.0444(10) Uani 1 1 d . A 1
C37 C -0.2629(2) 1.0764(4) 0.4824(2) 0.0476(11) Uani 1 1 d . A 1
C38 C -0.2167(2) 0.9922(4) 0.4480(2) 0.0443(10) Uani 1 1 d . A 1
C39 C -0.1439(2) 0.9777(4) 0.4748(2) 0.0504(12) Uani 1 1 d . A 1
C40 C -0.1295(2) 1.0269(4) 0.5502(2) 0.0519(12) Uani 1 1 d . A 1
C41 C -0.10692(18) 0.9426(4) 0.6059(2) 0.0485(12) Uani 1 1 d . A 1
C42 C -0.09082(17) 0.8345(4) 0.5939(2) 0.0471(11) Uani 1 1 d . A 1
C43 C -0.09924(17) 0.7545(4) 0.6486(2) 0.0474(11) Uani 1 1 d . A 1
C44 C -0.11853(17) 0.7870(4) 0.7164(2) 0.0459(11) Uani 1 1 d . A 1
C45 C -0.16186(19) 0.7174(4) 0.7535(2) 0.0468(11) Uani 1 1 d . A 1
C46 C -0.20515(19) 0.7886(4) 0.7908(2) 0.0482(11) Uani 1 1 d . A 1
C47 C -0.2687(2) 0.7574(4) 0.7950(2) 0.0453(11) Uani 1 1 d . A 1
C48 C -0.31702(18) 0.8407(4) 0.7839(2) 0.0447(11) Uani 1 1 d . A 1
C49 C -0.3011(2) 0.9500(4) 0.7692(2) 0.0466(11) Uani 1 1 d . A 1
C50 C -0.3352(2) 1.0105(4) 0.7146(2) 0.0480(11) Uani 1 1 d . A 1
C51 C -0.2916(2) 1.0780(4) 0.6768(2) 0.0486(11) Uani 1 1 d . A 1
C52 C -0.2981(2) 1.0908(3) 0.6036(2) 0.0464(11) Uani 1 1 d . A 1
C53 C -0.2445(2) 1.0939(4) 0.5591(2) 0.0480(11) Uani 1 1 d . A 1
C54 C -0.1861(2) 1.0766(4) 0.5877(2) 0.0478(11) Uani 1 1 d . A 1
C55 C -0.1791(2) 1.0577(4) 0.6628(2) 0.0488(11) Uani 1 1 d . A 1
C56 C -0.1306(2) 0.9750(4) 0.6743(2) 0.0502(12) Uani 1 1 d . A 1
C57 C -0.13468(19) 0.9005(4) 0.7295(2) 0.0484(11) Uani 1 1 d . A 1
C58 C -0.1888(2) 0.9023(4) 0.7763(2) 0.0471(11) Uani 1 1 d . A 1
C59 C -0.2358(2) 0.9811(4) 0.7653(2) 0.0486(11) Uani 1 1 d . A 1
C60 C -0.2304(2) 1.0614(4) 0.7075(2) 0.0489(11) Uani 1 1 d . A 1
C61 C -0.1899(2) 0.3849(3) 0.6395(2) 0.0639(11) Uani 0.68 1 d PD A 1
C63 C -0.0654(3) 1.1441(5) 0.8175(3) 0.0686(16) Uani 1 1 d . B 2
C64 C -0.0370(2) 1.0490(5) 0.8396(3) 0.0625(14) Uani 1 1 d . B 2
H64 H -0.0461 1.0195 0.8852 0.075 Uiso 1 1 calc R B 2
C65 C 0.0046(3) 0.9953(6) 0.7969(4) 0.086(2) Uani 1 1 d . B 2
H65 H 0.0242 0.9287 0.813 0.103 Uiso 1 1 calc R B 2
C66 C 0.0182(3) 1.0371(9) 0.7311(4) 0.099(3) Uani 1 1 d . B 2
H66 H 0.0476 0.9999 0.702 0.119 Uiso 1 1 calc R B 2
C67 C -0.0099(4) 1.1309(9) 0.7076(4) 0.100(3) Uani 1 1 d . B 2
H67 H -0.0006 1.1588 0.6616 0.12 Uiso 1 1 calc R B 2
C68 C -0.0507(3) 1.1849(6) 0.7482(4) 0.0863(19) Uani 1 1 d . B 2
H68 H -0.07 1.251 0.731 0.104 Uiso 1 1 calc R B 2
C69 C -0.1137(4) 1.2071(7) 0.8621(5) 0.131(3) Uani 1 1 d . B 2
C70 C -0.4070(3) 0.2351(5) 0.7750(4) 0.0693(18) Uani 0.87 1 d P C 2
C71 C -0.4029(3) 0.1713(5) 0.8345(3) 0.0558(14) Uani 0.87 1 d P C 2
H71 H -0.3728 0.1901 0.8707 0.067 Uiso 0.87 1 calc PR C 2
C72 C -0.4406(3) 0.0809(5) 0.8440(3) 0.0590(15) Uani 0.87 1 d P C 2
H72 H -0.4367 0.0377 0.8862 0.071 Uiso 0.87 1 calc PR C 2
C73 C -0.4839(3) 0.0533(6) 0.7922(4) 0.073(2) Uani 0.87 1 d P C 2
H73 H -0.5097 -0.0104 0.798 0.088 Uiso 0.87 1 calc PR C 2
C74 C -0.4905(3) 0.1168(7) 0.7321(4) 0.074(2) Uani 0.87 1 d P C 2
H74 H -0.5211 0.0979 0.6966 0.089 Uiso 0.87 1 calc PR C 2
C75 C -0.4532(4) 0.2068(6) 0.7234(4) 0.081(2) Uani 0.87 1 d P C 2
H75 H -0.4583 0.2513 0.6819 0.097 Uiso 0.87 1 calc PR C 2
C76 C -0.3618(8) 0.3359(13) 0.7641(9) 0.127(6) Uani 0.87 1 d P C 2
F61C F -0.1899(2) 0.3849(3) 0.6395(2) 0.0639(11) Uani 0.32 1 d P D 3
C61A C -0.37062(13) 0.4344(2) 0.54098(16) 0.0579(7) Uani 0.16 1 d PD E 3
F17A F -0.3326(6) 0.3411(12) 0.5584(8) 0.064(4) Uiso 0.16 1 d PD E 3
F18A F -0.4042(6) 0.3945(12) 0.4838(6) 0.054(4) Uiso 0.16 1 d PD E 3
F19A F -0.4191(6) 0.4043(14) 0.5940(7) 0.066(5) Uiso 0.16 1 d PD E 3
C61B C -0.26032(14) 1.1761(2) 0.44434(16) 0.0580(8) Uani 0.16 1 d PD F 3
F19B F -0.2762(10) 1.179(2) 0.3770(8) 0.115(8) Uiso 0.16 1 d PD F 3
F18B F -0.2890(9) 1.2514(19) 0.4825(11) 0.112(8) Uiso 0.16 1 d PD F 3
F17B F -0.1976(6) 1.1958(19) 0.4505(11) 0.097(7) Uiso 0.16 1 d PD F 3
Cl1 Cl -0.4329(4) 0.2978(7) 0.6482(4) 0.048(2) Uani 0.13 1 d P G 4
Cl2 Cl -0.3336(9) 0.336(2) 0.7773(10) 0.066(5) Uani 0.13 1 d P H 4

loop_
_atom_site_aniso_label
_atom_site_aniso_U_11
_atom_site_aniso_U_22
_atom_site_aniso_U_33
_atom_site_aniso_U_23
_atom_site_aniso_U_13
_atom_site_aniso_U_12
F1 0.0584(15) 0.0516(15) 0.0416(14) -0.0104(12) -0.0048(11) 0.0021(12)
F2 0.0363(11) 0.0584(15) 0.0354(13) -0.0054(11) -0.0060(9) -0.0045(11)
F3 0.0483(13) 0.0564(15) 0.0345(13) 0.0044(11) -0.0073(10) 0.0033(11)
F4 0.0601(15) 0.0724(18) 0.0333(14) 0.0098(12) 0.0017(11) -0.0172(13)
F5 0.0378(12) 0.103(2) 0.0310(13) -0.0038(13) 0.0098(10) -0.0131(13)
F6 0.0476(14) 0.0794(18) 0.0380(14) -0.0094(13) 0.0059(11) 0.0174(13)
F7 0.0361(12) 0.0624(16) 0.0517(15) -0.0020(12) -0.0019(10) -0.0192(11)
F8 0.0308(11) 0.0641(16) 0.0490(15) 0.0008(12) -0.0106(10) 0.0063(11)
F9 0.0303(12) 0.0737(18) 0.0628(17) -0.0040(14) 0.0042(11) 0.0140(12)
F10 0.0610(16) 0.0481(15) 0.0622(18) 0.0106(13) -0.0086(13) 0.0086(13)
F11 0.0757(19) 0.0409(15) 0.0573(18) 0.0109(13) -0.0013(15) -0.0142(14)
F12 0.0532(15) 0.091(2) 0.0479(16) 0.0113(14) 0.0089(12) -0.0308(14)
F13 0.0616(17) 0.091(2) 0.0600(18) 0.0004(16) 0.0019(14) -0.0460(16)
F14 0.0240(11) 0.129(3) 0.0541(17) -0.0046(17) 0.0106(11) -0.0034(14)
F15 0.0376(13) 0.102(2) 0.0503(16) -0.0073(15) 0.0028(11) 0.0259(14)
F16 0.0685(17) 0.0547(16) 0.0578(17) -0.0098(13) -0.0008(13) 0.0198(13)
F17 0.068(3) 0.051(2) 0.074(3) -0.001(2) -0.003(2) 0.027(2)
F18 0.086(3) 0.046(2) 0.051(3) 0.0131(19) -0.012(2) 0.015(2)
F19 0.080(3) 0.033(2) 0.080(3) 0.002(2) -0.009(2) 0.002(2)
F20 0.0622(17) 0.0502(17) 0.0612(19) -0.0028(14) -0.0059(14) -0.0098(14)
C1 0.044(2) 0.043(2) 0.034(2) -0.0046(19) -0.0044(18) 0.0064(19)
C2 0.042(2) 0.039(2) 0.049(3) 0.001(2) -0.0029(19) -0.0087(19)
C3 0.0286(19) 0.050(2) 0.041(2) -0.001(2) -0.0020(17) -0.0092(18)
C4 0.0311(19) 0.052(3) 0.030(2) -0.0059(18) -0.0048(16) -0.0007(18)
C5 0.0277(18) 0.048(2) 0.0242(19) -0.0015(17) -0.0008(15) -0.0033(17)
C6 0.0316(19) 0.046(2) 0.0237(19) -0.0017(17) 0.0016(15) 0.0019(17)
C7 0.0317(19) 0.055(3) 0.023(2) -0.0009(18) 0.0011(15) 0.0068(18)
C8 0.040(2) 0.067(3) 0.030(2) -0.004(2) 0.0022(17) 0.013(2)
C9 0.048(2) 0.044(2) 0.044(3) -0.006(2) 0.0029(19) 0.012(2)
C10 0.049(2) 0.047(3) 0.042(3) 0.006(2) -0.0027(19) 0.014(2)
C11 0.046(2) 0.047(2) 0.037(2) 0.0110(19) 0.0011(18) 0.0027(19)
C12 0.042(2) 0.041(2) 0.041(2) 0.0102(19) 0.0011(19) -0.0063(18)
C13 0.0304(19) 0.053(3) 0.037(2) 0.006(2) 0.0074(17) -0.0102(18)
C14 0.0221(17) 0.055(3) 0.034(2) 0.0028(19) 0.0036(15) -0.0095(17)
C15 0.0216(17) 0.062(3) 0.037(2) -0.001(2) 0.0052(16) -0.0018(18)
C16 0.0269(19) 0.054(3) 0.045(3) -0.001(2) 0.0048(17) 0.0097(18)
C17 0.0285(19) 0.046(2) 0.038(2) 0.0019(18) -0.0050(16) 0.0033(17)
C18 0.033(2) 0.048(2) 0.031(2) 0.0024(18) -0.0040(16) 0.0014(18)
C19 0.0323(19) 0.043(2) 0.0219(19) -0.0020(16) -0.0004(15) -0.0033(17)
C20 0.038(2) 0.051(2) 0.021(2) -0.0012(17) 0.0014(16) -0.0077(19)
C21 0.0277(19) 0.067(3) 0.0200(19) -0.0021(19) 0.0048(15) -0.0062(19)
C22 0.030(2) 0.081(3) 0.030(2) -0.004(2) 0.0061(17) -0.013(2)
C23 0.0197(18) 0.088(4) 0.039(2) -0.007(2) 0.0053(16) -0.005(2)
C24 0.0257(19) 0.082(3) 0.038(2) -0.006(2) -0.0018(17) 0.017(2)
C25 0.028(2) 0.071(3) 0.035(2) 0.002(2) -0.0057(17) 0.013(2)
C26 0.035(2) 0.063(3) 0.038(2) 0.006(2) -0.0063(18) 0.011(2)
C27 0.040(2) 0.069(3) 0.030(2) 0.011(2) -0.0023(18) 0.011(2)
C28 0.049(2) 0.059(3) 0.029(2) 0.012(2) -0.0032(18) 0.003(2)
C29 0.043(2) 0.064(3) 0.031(2) 0.011(2) 0.0065(18) -0.002(2)
C30 0.035(2) 0.064(3) 0.030(2) 0.010(2) 0.0089(17) -0.009(2)
C31 0.034(2) 0.068(3) 0.030(2) -0.003(2) 0.0127(17) -0.005(2)
C32 0.0269(19) 0.065(3) 0.038(2) -0.006(2) 0.0130(17) 0.0037(19)
C33 0.038(2) 0.056(3) 0.040(2) -0.008(2) 0.0099(18) 0.011(2)
C34 0.035(2) 0.050(3) 0.041(2) -0.010(2) -0.0010(18) 0.0119(19)
C35 0.044(2) 0.037(2) 0.051(3) -0.007(2) 0.001(2) 0.0081(19)
C36 0.047(2) 0.042(2) 0.044(3) 0.005(2) -0.0046(19) 0.0021(19)
C37 0.056(3) 0.046(3) 0.041(3) 0.007(2) 0.000(2) -0.009(2)
C38 0.046(2) 0.056(3) 0.031(2) 0.005(2) -0.0004(18) -0.014(2)
C39 0.041(2) 0.077(3) 0.034(2) 0.007(2) 0.0077(18) -0.024(2)
C40 0.043(2) 0.066(3) 0.046(3) -0.001(2) -0.001(2) -0.028(2)
C41 0.029(2) 0.079(4) 0.037(2) -0.004(2) -0.0028(17) -0.021(2)
C42 0.0227(19) 0.084(4) 0.034(2) 0.002(2) -0.0020(16) -0.008(2)
C43 0.0222(18) 0.085(3) 0.035(2) -0.001(2) -0.0044(16) 0.001(2)
C44 0.0264(19) 0.082(3) 0.029(2) 0.003(2) -0.0085(16) -0.003(2)
C45 0.036(2) 0.079(3) 0.025(2) 0.003(2) -0.0088(17) 0.006(2)
C46 0.041(2) 0.084(4) 0.020(2) -0.002(2) -0.0023(17) 0.003(2)
C47 0.050(2) 0.070(3) 0.0166(19) 0.001(2) 0.0040(17) -0.003(2)
C48 0.036(2) 0.077(3) 0.021(2) -0.005(2) 0.0055(16) 0.001(2)
C49 0.047(2) 0.061(3) 0.032(2) -0.014(2) 0.0085(19) -0.002(2)
C50 0.050(2) 0.059(3) 0.035(2) -0.015(2) 0.005(2) 0.007(2)
C51 0.053(3) 0.044(2) 0.049(3) -0.018(2) 0.002(2) -0.004(2)
C52 0.056(3) 0.037(2) 0.047(3) -0.009(2) -0.001(2) 0.000(2)
C53 0.056(3) 0.041(2) 0.046(3) -0.002(2) -0.002(2) -0.016(2)
C54 0.052(3) 0.046(3) 0.045(3) -0.006(2) 0.000(2) -0.020(2)
C55 0.045(2) 0.058(3) 0.043(3) -0.012(2) -0.004(2) -0.023(2)
C56 0.041(2) 0.074(3) 0.036(2) -0.011(2) -0.0035(19) -0.027(2)
C57 0.037(2) 0.077(3) 0.031(2) -0.009(2) -0.0085(17) -0.013(2)
C58 0.046(2) 0.073(3) 0.022(2) -0.009(2) -0.0036(17) -0.014(2)
C59 0.051(2) 0.066(3) 0.028(2) -0.017(2) -0.0053(18) -0.006(2)
C60 0.063(3) 0.048(3) 0.035(2) -0.015(2) -0.005(2) -0.011(2)
C61 0.070(3) 0.051(2) 0.070(3) 0.010(2) -0.002(2) 0.019(2)
C63 0.063(3) 0.069(4) 0.074(4) -0.027(3) 0.011(3) -0.026(3)
C64 0.058(3) 0.070(4) 0.059(3) -0.005(3) -0.006(3) -0.029(3)
C65 0.046(3) 0.096(5) 0.115(6) -0.020(4) -0.020(3) -0.007(3)
C66 0.040(3) 0.173(8) 0.084(5) -0.045(5) 0.007(3) -0.033(4)
C67 0.062(4) 0.178(9) 0.061(4) -0.003(5) 0.003(3) -0.066(5)
C68 0.075(4) 0.086(4) 0.097(5) 0.012(4) -0.009(4) -0.039(4)
C69 0.142(7) 0.099(6) 0.155(8) -0.055(6) 0.048(6) -0.009(5)
C70 0.102(5) 0.035(3) 0.071(5) -0.004(3) 0.025(4) 0.015(3)
C71 0.067(3) 0.048(3) 0.054(3) -0.012(3) 0.007(3) 0.012(3)
C72 0.061(3) 0.058(4) 0.058(4) 0.005(3) 0.021(3) 0.025(3)
C73 0.047(3) 0.074(4) 0.101(6) -0.016(4) 0.040(4) 0.010(3)
C74 0.041(3) 0.104(6) 0.076(5) -0.038(4) -0.005(3) 0.035(4)
C75 0.116(6) 0.075(5) 0.051(4) 0.000(4) 0.005(4) 0.059(5)
C76 0.201(17) 0.050(6) 0.132(12) -0.001(7) 0.043(11) -0.022(10)
F61C 0.070(3) 0.051(2) 0.070(3) 0.010(2) -0.002(2) 0.019(2)
C61A 0.0622(17) 0.0502(17) 0.0612(19) -0.0028(14) -0.0059(14) -0.0098(14)
C61B 0.0757(19) 0.0409(15) 0.0573(18) 0.0109(13) -0.0013(15) -0.0142(14)
Cl1 0.078(6) 0.036(4) 0.030(4) 0.009(3) -0.011(4) -0.003(4)
Cl2 0.092(10) 0.062(9) 0.045(6) -0.010(5) -0.006(6) -0.041(8)

loop_
_atom_type_symbol
_atom_type_description
_atom_type_scat_dispersion_real
_atom_type_scat_dispersion_imag
_atom_type_scat_source
C C 0.0033 0.0016 'International Tables Vol C Tables 4.2.6.8 and 6.1.1.4'
F F 0.0171 0.0103 'International Tables Vol C Tables 4.2.6.8 and 6.1.1.4'
Cl Cl 0.1484 0.1585 'International Tables Vol C Tables 4.2.6.8 and 6.1.1.4'
H H 0 0 'International Tables Vol C Tables 4.2.6.8 and 6.1.1.4'

loop_
_geom_angle_atom_site_label_1
_geom_angle_atom_site_label_2
_geom_angle_atom_site_label_3
_geom_angle
F1 C1 C6 108.9(3)
F1 C1 C2 108.8(3)
C6 C1 C2 108.2(3)
F1 C1 C9 107.0(3)
C6 C1 C9 100.8(3)
C2 C1 C9 122.3(3)
F20 C2 C12 110.7(3)
F20 C2 C1 107.8(3)
C12 C2 C1 110.2(3)
F20 C2 C3 107.6(3)
C12 C2 C3 102.9(3)
C1 C2 C3 117.6(3)
F7 C3 C14 111.3(3)
F7 C3 C4 108.3(3)
C14 C3 C4 110.5(3)
F7 C3 C2 107.1(3)
C14 C3 C2 102.1(3)
C4 C3 C2 117.4(3)
F2 C4 C5 108.6(3)
F2 C4 C3 108.5(3)
C5 C4 C3 108.2(3)
F2 C4 C17 106.9(3)
C5 C4 C17 101.6(3)
C3 C4 C17 122.2(3)
C6 C5 C19 120.4(3)
C6 C5 C4 126.5(4)
C19 C5 C4 113.0(3)
C5 C6 C7 119.9(4)
C5 C6 C1 125.8(3)
C7 C6 C1 114.3(3)
C21 C7 C6 120.2(4)
C21 C7 C8 126.2(4)
C6 C7 C8 113.6(4)
F6 C8 C7 108.7(3)
F6 C8 C24 108.7(3)
C7 C8 C24 108.2(4)
F6 C8 C9 106.9(3)
C7 C8 C9 101.6(3)
C24 C8 C9 122.0(4)
F16 C9 C10 109.6(3)
F16 C9 C8 107.2(3)
C10 C9 C8 114.9(4)
F16 C9 C1 106.2(3)
C10 C9 C1 115.0(3)
C8 C9 C1 103.2(3)
C61 C10 C26 110.4(3)
C61 C10 C11 108.0(4)
C26 C10 C11 99.3(3)
C61 C10 C9 109.3(4)
C26 C10 C9 114.9(4)
C11 C10 C9 114.3(3)
C12 C11 C28 120.3(4)
C12 C11 C10 126.6(4)
C28 C11 C10 108.8(4)
C11 C12 C13 118.4(4)
C11 C12 C2 125.4(4)
C13 C12 C2 111.9(4)
C30 C13 C14 121.5(4)
C30 C13 C12 121.7(4)
C14 C13 C12 109.1(4)
C15 C14 C13 119.1(4)
C15 C14 C3 124.7(4)
C13 C14 C3 112.2(4)
C14 C15 C32 119.9(4)
C14 C15 C16 126.7(4)
C32 C15 C16 108.7(4)
F9 C16 C15 109.1(3)
F9 C16 C34 109.5(3)
C15 C16 C34 100.9(3)
F9 C16 C17 106.8(3)
C15 C16 C17 115.2(3)
C34 C16 C17 115.1(3)
F8 C17 C16 108.5(3)
F8 C17 C4 107.5(3)
C16 C17 C4 114.2(3)
F8 C17 C18 108.2(3)
C16 C17 C18 114.2(3)
C4 C17 C18 103.8(3)
F3 C18 C19 108.9(3)
F3 C18 C36 108.5(3)
C19 C18 C36 107.9(3)
F3 C18 C17 106.8(3)
C19 C18 C17 101.3(3)
C36 C18 C17 122.7(3)
C5 C19 C20 119.8(4)
C5 C19 C18 114.1(3)
C20 C19 C18 126.1(4)
C19 C20 C21 119.6(4)
C19 C20 C38 127.2(4)
C21 C20 C38 113.1(3)
C7 C21 C20 120.2(3)
C7 C21 C22 126.1(4)
C20 C21 C22 113.7(4)
F5 C22 C21 108.4(3)
F5 C22 C23 107.8(3)
C21 C22 C23 108.1(4)
F5 C22 C39 106.9(3)
C21 C22 C39 101.4(3)
C23 C22 C39 123.4(4)
F14 C23 C42 110.8(3)
F14 C23 C22 108.2(3)
C42 C23 C22 109.8(4)
F14 C23 C24 107.0(3)
C42 C23 C24 102.8(3)
C22 C23 C24 118.0(3)
F15 C24 C25 111.1(3)
F15 C24 C8 107.2(4)
C25 C24 C8 110.4(3)
F15 C24 C23 107.9(3)
C25 C24 C23 103.0(4)
C8 C24 C23 117.2(3)
C26 C25 C43 119.5(4)
C26 C25 C24 125.1(4)
C43 C25 C24 111.1(4)
C25 C26 C27 119.3(4)
C25 C26 C10 126.3(4)
C27 C26 C10 109.7(4)
C45 C27 C26 122.2(4)
C45 C27 C28 120.7(4)
C26 C27 C28 107.5(4)
C29 C28 C11 121.6(4)
C29 C28 C27 119.2(4)
C11 C28 C27 109.1(4)
C28 C29 C30 118.1(4)
C28 C29 C47 120.7(4)
C30 C29 C47 108.7(4)
C13 C30 C31 119.8(4)
C13 C30 C29 119.7(4)
C31 C30 C29 107.7(4)
C32 C31 C30 118.3(4)
C32 C31 C48 120.1(4)
C30 C31 C48 109.0(4)
C31 C32 C15 121.3(4)
C31 C32 C33 120.1(4)
C15 C32 C33 108.1(4)
C50 C33 C34 122.6(4)
C50 C33 C32 119.5(4)
C34 C33 C32 108.4(4)
C35 C34 C33 119.5(4)
C35 C34 C16 126.6(4)
C33 C34 C16 108.9(4)
C34 C35 C52 119.1(4)
C34 C35 C36 125.3(4)
C52 C35 C36 111.1(4)
F10 C36 C35 111.1(3)
F10 C36 C18 108.3(3)
C35 C36 C18 110.1(3)
F10 C36 C37 106.8(3)
C35 C36 C37 102.9(3)
C18 C36 C37 117.6(3)
F11 C37 C53 110.9(4)
F11 C37 C38 108.4(3)
C53 C37 C38 109.5(4)
F11 C37 C36 107.3(3)
C53 C37 C36 102.7(3)
C38 C37 C36 117.9(3)
F4 C38 C20 109.0(3)
F4 C38 C37 108.3(3)
C20 C38 C37 107.3(3)
F4 C38 C39 107.0(3)
C20 C38 C39 101.6(3)
C37 C38 C39 123.0(4)
F12 C39 C40 108.2(3)
F12 C39 C22 107.8(4)
C40 C39 C22 114.3(4)
F12 C39 C38 108.0(3)
C40 C39 C38 114.1(4)
C22 C39 C38 104.1(3)
F13 C40 C54 108.9(4)
F13 C40 C41 109.5(3)
C54 C40 C41 100.7(4)
F13 C40 C39 107.4(3)
C54 C40 C39 115.1(4)
C41 C40 C39 114.9(4)
C42 C41 C56 119.8(4)
C42 C41 C40 126.7(4)
C56 C41 C40 108.6(4)
C41 C42 C43 119.5(4)
C41 C42 C23 124.8(4)
C43 C42 C23 111.3(4)
C44 C43 C42 120.6(5)
C44 C43 C25 121.5(4)
C42 C43 C25 110.0(4)
C43 C44 C57 119.9(4)
C43 C44 C45 118.6(4)
C57 C44 C45 108.5(4)
C27 C45 C44 118.7(4)
C27 C45 C46 120.4(4)
C44 C45 C46 107.9(4)
C47 C46 C58 120.0(4)
C47 C46 C45 119.2(4)
C58 C46 C45 108.3(4)
C46 C47 C48 119.1(4)
C46 C47 C29 119.7(4)
C48 C47 C29 107.7(4)
C49 C48 C47 120.7(4)
C49 C48 C31 119.5(4)
C47 C48 C31 106.8(4)
C48 C49 C59 119.8(4)
C48 C49 C50 120.0(4)
C59 C49 C50 107.7(4)
C33 C50 C51 117.4(4)
C33 C50 C49 120.7(4)
C51 C50 C49 108.6(4)
C52 C51 C60 119.2(4)
C52 C51 C50 120.2(4)
C60 C51 C50 108.3(4)
C51 C52 C53 121.3(4)
C51 C52 C35 120.9(4)
C53 C52 C35 110.1(4)
C54 C53 C52 119.8(4)
C54 C53 C37 125.3(4)
C52 C53 C37 111.2(4)
C53 C54 C55 119.3(4)
C53 C54 C40 126.9(4)
C55 C54 C40 108.8(4)
C60 C55 C54 121.5(4)
C60 C55 C56 119.8(4)
C54 C55 C56 108.4(4)
C57 C56 C41 121.5(5)
C57 C56 C55 120.5(4)
C41 C56 C55 108.3(4)
C56 C57 C44 118.4(4)
C56 C57 C58 120.4(4)
C44 C57 C58 108.1(4)
C59 C58 C46 120.2(4)
C59 C58 C57 119.6(4)
C46 C58 C57 107.2(4)
C58 C59 C49 120.3(4)
C58 C59 C60 119.7(4)
C49 C59 C60 107.5(4)
C55 C60 C51 118.7(4)
C55 C60 C59 120.1(4)
C51 C60 C59 108.0(4)
F19 C61 F17 113.1(4)
F19 C61 F18 107.9(4)
F17 C61 F18 104.2(4)
F19 C61 C10 112.5(4)
F17 C61 C10 111.2(4)
F18 C61 C10 107.3(4)
C64 C63 C68 117.7(6)
C64 C63 C69 123.2(6)
C68 C63 C69 119.1(7)
C63 C64 C65 120.6(6)
C64 C65 C66 120.3(7)
C67 C66 C65 120.2(7)
C68 C67 C66 120.7(7)
C67 C68 C63 120.5(7)
C71 C70 C75 117.4(6)
C71 C70 C76 121.3(9)
C75 C70 C76 121.3(9)
C70 C71 C72 122.1(6)
C71 C72 C73 119.3(6)
C72 C73 C74 120.4(7)
C75 C74 C73 119.8(6)
C74 C75 C70 120.9(6)

loop_
_geom_bond_atom_site_label_1
_geom_bond_atom_site_label_2
_geom_bond_distance
F1 C1 1.386(5)
F2 C4 1.384(4)
F3 C18 1.385(4)
F4 C38 1.386(5)
F5 C22 1.393(5)
F6 C8 1.383(5)
F7 C3 1.376(4)
F8 C17 1.363(4)
F9 C16 1.400(4)
F10 C36 1.382(5)
F11 C37 1.399(5)
F12 C39 1.367(5)
F13 C40 1.398(5)
F14 C23 1.396(4)
F15 C24 1.392(5)
F16 C9 1.373(5)
F17 C61 1.331(5)
F18 C61 1.394(5)
F19 C61 1.263(5)
F20 C2 1.392(5)
C1 C6 1.474(6)
C1 C2 1.551(6)
C1 C9 1.644(6)
C2 C12 1.492(6)
C2 C3 1.683(6)
C3 C14 1.501(6)
C3 C4 1.542(6)
C4 C5 1.484(5)
C4 C17 1.621(6)
C5 C6 1.367(5)
C5 C19 1.371(6)
C6 C7 1.367(5)
C7 C21 1.367(6)
C7 C8 1.473(6)
C8 C24 1.554(6)
C8 C9 1.627(6)
C9 C10 1.549(6)
C10 C61 1.515(6)
C10 C26 1.536(6)
C10 C11 1.542(6)
C11 C12 1.372(6)
C11 C28 1.428(6)
C12 C13 1.432(6)
C13 C30 1.384(6)
C13 C14 1.426(6)
C14 C15 1.363(6)
C15 C32 1.438(6)
C15 C16 1.511(6)
C16 C34 1.523(6)
C16 C17 1.569(6)
C17 C18 1.622(5)
C18 C19 1.477(5)
C18 C36 1.557(6)
C19 C20 1.374(5)
C20 C21 1.378(6)
C20 C38 1.474(6)
C21 C22 1.479(5)
C22 C23 1.547(6)
C22 C39 1.610(7)
C23 C42 1.503(6)
C23 C24 1.670(7)
C24 C25 1.495(6)
C25 C26 1.364(6)
C25 C43 1.434(7)
C26 C27 1.435(6)
C27 C45 1.383(7)
C27 C28 1.447(6)
C28 C29 1.391(6)
C29 C30 1.433(6)
C29 C47 1.448(7)
C30 C31 1.427(6)
C31 C32 1.391(6)
C31 C48 1.456(6)
C32 C33 1.443(6)
C33 C50 1.391(6)
C33 C34 1.424(6)
C34 C35 1.367(6)
C35 C52 1.436(6)
C35 C36 1.493(6)
C36 C37 1.683(6)
C37 C53 1.498(6)
C37 C38 1.560(6)
C38 C39 1.625(6)
C39 C40 1.559(6)
C40 C54 1.526(7)
C40 C41 1.527(7)
C41 C42 1.366(7)
C41 C56 1.441(6)
C42 C43 1.421(6)
C43 C44 1.401(6)
C44 C57 1.432(7)
C44 C45 1.434(6)
C45 C46 1.448(6)
C46 C47 1.405(6)
C46 C58 1.440(7)
C47 C48 1.447(6)
C48 C49 1.388(7)
C49 C59 1.438(6)
C49 C50 1.439(7)
C50 C51 1.430(6)
C51 C52 1.386(6)
C51 C60 1.424(7)
C52 C53 1.426(6)
C53 C54 1.356(6)
C54 C55 1.432(6)
C55 C60 1.390(6)
C55 C56 1.445(7)
C56 C57 1.374(7)
C57 C58 1.461(6)
C58 C59 1.389(7)
C59 C60 1.460(7)
C63 C64 1.355(8)
C63 C68 1.430(9)
C63 C69 1.539(9)
C64 C65 1.369(9)
C65 C66 1.369(10)
C66 C67 1.347(11)
C67 C68 1.335(11)
C70 C71 1.356(8)
C70 C75 1.406(10)
C70 C76 1.564(16)
C71 C72 1.364(8)
C72 C73 1.366(9)
C73 C74 1.367(10)
C74 C75 1.354(11)
